data_7026033
loop_
_publ_author_name
'Xiong, Yun'
'Yao, Shenglai'
'Driess, Matthias'

_publ_section_title
;
 Coordination of a Si[double bond, length as m-dash]O subunit to metals:
 complexes of donor-stabilized silanone featuring a terminal Si[double
 bond, length as m-dash]O\\rightarrow M coordination (M = Zn, Al).
;
_journal_issue 39
_journal_name_full 'Dalton transactions (Cambridge, England : 2003)'
_journal_page_first 9282
_journal_page_last 9287
_journal_paper_doi 10.1039/c0dt00148a
_journal_volume 39
_journal_year 2010
_chemical_formula_sum 'C57.5 H78 N6 O5 Si Zn'
_chemical_formula_weight 1026.72
_chemical_name_systematic
;
?
;
_space_group_IT_number 14
_symmetry_cell_setting monoclinic
_symmetry_space_group_name_Hall '-P 2yn'
_symmetry_space_group_name_H-M 'P 1 21/n 1'
_atom_sites_solution_hydrogens geom
_atom_sites_solution_primary direct
_atom_sites_solution_secondary difmap
_audit_creation_method
;
CrysAlis RED, Oxford Diffraction Ltd.,
Version 1.171.31.8 (release 12-01-2007 CrysAlis171 .NET)
(compiled Jan 12 2007,17:49:11)
;
_cell_angle_alpha 90.00
_cell_angle_beta 90.067(2)
_cell_angle_gamma 90.00
_cell_formula_units_Z 4
_cell_length_a 14.5359(4)
_cell_length_b 21.7258(5)
_cell_length_c 17.8232(4)
_cell_measurement_reflns_used 14136
_cell_measurement_temperature 150(2)
_cell_measurement_theta_max 32.4290
_cell_measurement_theta_min 2.9484
_cell_volume 5628.6(2)
_computing_cell_refinement
;
CrysAlis RED, Oxford Diffraction Ltd.,
Version 1.171.31.8 (release 12-01-2007 CrysAlis171 .NET)
(compiled Jan 12 2007,17:49:11)
;
_computing_data_collection
;
CrysAlis CCD, Oxford Diffraction Ltd.,
Version 1.171.31.8 (release 12-01-2007 CrysAlis171 .NET)
(compiled Jan 12 2007,17:49:11)
;
_computing_data_reduction
;
CrysAlis RED, Oxford Diffraction Ltd.,
Version 1.171.31.8 (release 12-01-2007 CrysAlis171 .NET)
(compiled Jan 12 2007,17:49:11)
;
_computing_publication_material 'SHELXL-97 (Sheldrick, 1997)'
_computing_structure_refinement 'SHELXL-97 (Sheldrick, 1997)'
_computing_structure_solution 'SHELXS-97 (Sheldrick, 1990)'
_diffrn_ambient_temperature 150(2)
_diffrn_measured_fraction_theta_full 0.997
_diffrn_measured_fraction_theta_max 0.997
_diffrn_measurement_device_type 'Oxford Diffraction Xcalibur S Sapphire'
_diffrn_measurement_method \w
_diffrn_radiation_monochromator graphite
_diffrn_radiation_source 'Enhance (Mo) X-ray Source'
_diffrn_radiation_type MoK\a
_diffrn_radiation_wavelength 0.71073
_diffrn_reflns_av_R_equivalents 0.0715
_diffrn_reflns_av_sigmaI/netI 0.0810
_diffrn_reflns_limit_h_max 14
_diffrn_reflns_limit_h_min -17
_diffrn_reflns_limit_k_max 25
_diffrn_reflns_limit_k_min -25
_diffrn_reflns_limit_l_max 21
_diffrn_reflns_limit_l_min -21
_diffrn_reflns_number 48804
_diffrn_reflns_theta_full 25.00
_diffrn_reflns_theta_max 25.00
_diffrn_reflns_theta_min 2.96
_exptl_absorpt_coefficient_mu 0.509
_exptl_absorpt_correction_T_max 0.9556
_exptl_absorpt_correction_T_min 0.9051
_exptl_absorpt_correction_type multi-scan
_exptl_absorpt_process_details
;
CrysAlis RED, Oxford Diffraction Ltd.,
Version 1.171.32.24 (release 21-04-2008 CrysAlis171 .NET)
(compiled Apr 21 2008,18:23:10)
Empirical absorption correction using spherical harmonics,
implemented in SCALE3 ABSPACK scaling algorithm.
;
_exptl_crystal_colour colorless
_exptl_crystal_density_diffrn 1.212
_exptl_crystal_density_method 'not measured'
_exptl_crystal_description prism
_exptl_crystal_F_000 2196
_exptl_crystal_size_max 0.20
_exptl_crystal_size_mid 0.14
_exptl_crystal_size_min 0.09
_refine_diff_density_max 0.780
_refine_diff_density_min -0.426
_refine_diff_density_rms 0.074
_refine_ls_extinction_method none
_refine_ls_goodness_of_fit_ref 0.973
_refine_ls_hydrogen_treatment constr
_refine_ls_matrix_type full
_refine_ls_number_parameters 684
_refine_ls_number_reflns 9881
_refine_ls_number_restraints 37
_refine_ls_restrained_S_all 0.974
_refine_ls_R_factor_all 0.0865
_refine_ls_R_factor_gt 0.0485
_refine_ls_shift/su_max 0.002
_refine_ls_shift/su_mean 0.000
_refine_ls_structure_factor_coef Fsqd
_refine_ls_weighting_details 'calc w=1/[\s^2^(Fo^2^)+(0.0613P)^2^+0.0000P] where P=(Fo^2^+2Fc^2^)/3'
_refine_ls_weighting_scheme calc
_refine_ls_wR_factor_gt 0.1053
_refine_ls_wR_factor_ref 0.1144
_reflns_number_gt 6671
_reflns_number_total 9881
_reflns_threshold_expression >2sigma(I)
_cod_data_source_file c0dt00148a.txt
_cod_data_source_block 2
_cod_original_sg_symbol_H-M P21/n
_cod_original_formula_sum 'C57.50 H78 N6 O5 Si Zn'
_cod_database_code 7026033

loop_
_symmetry_equiv_pos_as_xyz
'x, y, z'
'-x+1/2, y+1/2, -z+1/2'
'-x, -y, -z'
'x-1/2, -y-1/2, z-1/2'

loop_
_atom_site_label
_atom_site_type_symbol
_atom_site_fract_x
_atom_site_fract_y
_atom_site_fract_z
_atom_site_U_iso_or_equiv
_atom_site_adp_type
_atom_site_occupancy
_atom_site_symmetry_multiplicity
_atom_site_calc_flag
_atom_site_refinement_flags
_atom_site_disorder_assembly
_atom_site_disorder_group
Zn1 Zn 0.11248(2) 0.111274(15) 0.764277(18) 0.02123(11) Uani 1 1 d . . .
Si1 Si 0.24593(6) 0.22320(3) 0.80803(4) 0.01545(18) Uani 1 1 d . . .
O1 O 0.14942(13) 0.24863(9) 0.85069(10) 0.0215(5) Uani 1 1 d . . .
N1 N 0.27647(16) 0.27302(10) 0.73670(12) 0.0177(5) Uani 1 1 d . . .
C1 C 0.4558(2) 0.28751(14) 0.93374(17) 0.0329(8) Uani 1 1 d . . .
H1A H 0.4949 0.3225 0.9358 0.039 Uiso 1 1 calc R . .
H1B H 0.4581 0.2575 0.9725 0.039 Uiso 1 1 calc R . .
O2 O 0.19000(16) 0.34171(10) 0.89328(12) 0.0377(6) Uani 1 1 d . . .
N2 N 0.33717(16) 0.22739(10) 0.86988(12) 0.0175(5) Uani 1 1 d . . .
C2 C 0.3942(2) 0.28014(13) 0.87317(15) 0.0209(7) Uani 1 1 d . . .
O3 O 0.22318(13) 0.15628(8) 0.78221(10) 0.0188(4) Uani 1 1 d . . .
N3 N 0.12452(17) 0.06651(11) 0.66518(13) 0.0218(6) Uani 1 1 d . . .
C3 C 0.3892(2) 0.32336(13) 0.81568(16) 0.0219(7) Uani 1 1 d . . .
H3 H 0.4261 0.3590 0.8224 0.026 Uiso 1 1 calc R . .
O4 O 0.00492(16) 0.16448(10) 0.76159(12) 0.0358(6) Uani 1 1 d . . .
N4 N 0.1395(2) -0.02259(12) 0.45748(14) 0.0358(7) Uani 1 1 d . . .
C4 C 0.3381(2) 0.32168(13) 0.74999(16) 0.0217(7) Uani 1 1 d . . .
O5 O -0.09176(17) 0.08625(12) 0.76148(13) 0.0444(6) Uani 1 1 d . . .
N5 N 0.11388(17) 0.04817(10) 0.84758(13) 0.0213(6) Uani 1 1 d . . .
C5 C 0.3490(2) 0.36916(14) 0.69523(18) 0.0327(8) Uani 1 1 d . . .
H5A H 0.4000 0.3962 0.7100 0.049 Uiso 1 1 calc R . .
H5B H 0.2922 0.3933 0.6918 0.049 Uiso 1 1 calc R . .
H5C H 0.3624 0.3506 0.6463 0.049 Uiso 1 1 calc R . .
N6 N 0.1355(2) -0.08335(12) 1.01786(14) 0.0333(7) Uani 1 1 d . . .
C6 C 0.2364(2) 0.26790(13) 0.66204(15) 0.0205(7) Uani 1 1 d . . .
C7 C 0.2772(2) 0.22776(13) 0.61028(15) 0.0240(7) Uani 1 1 d . . .
C8 C 0.2410(2) 0.22593(16) 0.53804(17) 0.0358(9) Uani 1 1 d . . .
H8 H 0.2680 0.1994 0.5018 0.043 Uiso 1 1 calc R . .
C9 C 0.1672(3) 0.26154(17) 0.51808(18) 0.0451(10) Uani 1 1 d . . .
H9 H 0.1439 0.2597 0.4683 0.054 Uiso 1 1 calc R . .
C10 C 0.1268(3) 0.29981(16) 0.56948(18) 0.0402(9) Uani 1 1 d . . .
H10 H 0.0750 0.3238 0.5553 0.048 Uiso 1 1 calc R . .
C11 C 0.1609(2) 0.30393(14) 0.64240(16) 0.0263(7) Uani 1 1 d . . .
C12 C 0.1119(2) 0.34673(14) 0.69737(18) 0.0321(8) Uani 1 1 d . . .
H12 H 0.1484 0.3475 0.7450 0.039 Uiso 1 1 calc R . .
C13 C 0.0163(3) 0.32263(17) 0.7157(2) 0.0468(10) Uani 1 1 d . . .
H13A H -0.0216 0.3230 0.6702 0.070 Uiso 1 1 calc R . .
H13B H -0.0120 0.3489 0.7539 0.070 Uiso 1 1 calc R . .
H13C H 0.0210 0.2804 0.7347 0.070 Uiso 1 1 calc R . .
C14 C 0.1051(3) 0.41346(16) 0.6679(2) 0.0510(11) Uani 1 1 d . . .
H14A H 0.1665 0.4281 0.6539 0.076 Uiso 1 1 calc R . .
H14B H 0.0798 0.4400 0.7073 0.076 Uiso 1 1 calc R . .
H14C H 0.0647 0.4146 0.6239 0.076 Uiso 1 1 calc R . .
C15 C 0.3583(2) 0.18717(14) 0.63052(16) 0.0265(7) Uani 1 1 d . . .
H15 H 0.3497 0.1738 0.6837 0.032 Uiso 1 1 calc R . .
C16 C 0.3652(3) 0.12904(15) 0.58273(19) 0.0433(10) Uani 1 1 d . . .
H16A H 0.3077 0.1057 0.5864 0.065 Uiso 1 1 calc R . .
H16B H 0.4164 0.1036 0.6008 0.065 Uiso 1 1 calc R . .
H16C H 0.3761 0.1405 0.5303 0.065 Uiso 1 1 calc R . .
C17 C 0.4494(2) 0.22271(16) 0.62660(19) 0.0394(9) Uani 1 1 d . . .
H17A H 0.4594 0.2372 0.5752 0.059 Uiso 1 1 calc R . .
H17B H 0.5001 0.1955 0.6414 0.059 Uiso 1 1 calc R . .
H17C H 0.4469 0.2581 0.6607 0.059 Uiso 1 1 calc R . .
C18 C 0.3624(2) 0.17583(13) 0.91718(15) 0.0198(7) Uani 1 1 d . . .
C19 C 0.3233(2) 0.16951(13) 0.98885(15) 0.0249(7) Uani 1 1 d . . .
C20 C 0.3502(2) 0.11973(15) 1.03258(17) 0.0335(8) Uani 1 1 d . . .
H20 H 0.3238 0.1144 1.0809 0.040 Uiso 1 1 calc R . .
C21 C 0.4140(3) 0.07813(15) 1.00730(19) 0.0395(9) Uani 1 1 d . . .
H21 H 0.4316 0.0445 1.0381 0.047 Uiso 1 1 calc R . .
C22 C 0.4526(2) 0.08509(15) 0.93720(18) 0.0355(8) Uani 1 1 d . . .
H22 H 0.4965 0.0559 0.9201 0.043 Uiso 1 1 calc R . .
C23 C 0.4284(2) 0.13398(13) 0.89116(16) 0.0241(7) Uani 1 1 d . . .
C24 C 0.4741(2) 0.14010(14) 0.81485(17) 0.0283(8) Uani 1 1 d . . .
H24 H 0.4469 0.1767 0.7890 0.034 Uiso 1 1 calc R . .
C25 C 0.4556(3) 0.08376(15) 0.76623(19) 0.0428(9) Uani 1 1 d . . .
H25A H 0.4816 0.0472 0.7904 0.064 Uiso 1 1 calc R . .
H25B H 0.4842 0.0895 0.7169 0.064 Uiso 1 1 calc R . .
H25C H 0.3891 0.0784 0.7600 0.064 Uiso 1 1 calc R . .
C26 C 0.5778(2) 0.15053(18) 0.8218(2) 0.0484(10) Uani 1 1 d . . .
H26A H 0.5893 0.1873 0.8523 0.073 Uiso 1 1 calc R . .
H26B H 0.6042 0.1563 0.7717 0.073 Uiso 1 1 calc R . .
H26C H 0.6062 0.1147 0.8457 0.073 Uiso 1 1 calc R . .
C27 C 0.2524(2) 0.21389(15) 1.01851(16) 0.0314(8) Uani 1 1 d . . .
H27 H 0.2482 0.2493 0.9828 0.038 Uiso 1 1 calc R . .
C28 C 0.1575(3) 0.18288(17) 1.02188(19) 0.0458(10) Uani 1 1 d . . .
H28A H 0.1388 0.1705 0.9713 0.069 Uiso 1 1 calc R . .
H28B H 0.1124 0.2119 1.0423 0.069 Uiso 1 1 calc R . .
H28C H 0.1609 0.1465 1.0542 0.069 Uiso 1 1 calc R . .
C29 C 0.2789(3) 0.23961(18) 1.09614(17) 0.0495(11) Uani 1 1 d . . .
H29A H 0.2798 0.2061 1.1329 0.074 Uiso 1 1 calc R . .
H29B H 0.2337 0.2706 1.1115 0.074 Uiso 1 1 calc R . .
H29C H 0.3400 0.2585 1.0934 0.074 Uiso 1 1 calc R . .
C30 C 0.1338(2) 0.30158(15) 0.88631(16) 0.0273(8) Uani 1 1 d . . .
C31 C 0.0368(3) 0.30430(16) 0.9170(2) 0.0449(10) Uani 1 1 d . . .
H31A H 0.0311 0.3396 0.9509 0.067 Uiso 1 1 calc R . .
H31B H 0.0234 0.2663 0.9445 0.067 Uiso 1 1 calc R . .
H31C H -0.0068 0.3088 0.8754 0.067 Uiso 1 1 calc R . .
C32 C -0.0732(2) 0.14168(15) 0.76152(16) 0.0276(8) Uani 1 1 d . . .
C33 C -0.1521(3) 0.18730(17) 0.7657(2) 0.0471(10) Uani 1 1 d . . .
H33A H -0.1541 0.2056 0.8159 0.071 Uiso 1 1 calc R . .
H33B H -0.2102 0.1660 0.7556 0.071 Uiso 1 1 calc R . .
H33C H -0.1430 0.2198 0.7283 0.071 Uiso 1 1 calc R . .
C34 C 0.1006(2) 0.09416(14) 0.60081(16) 0.0283(8) Uani 1 1 d . . .
H34 H 0.0790 0.1354 0.6034 0.034 Uiso 1 1 calc R . .
C35 C 0.1054(2) 0.06702(14) 0.53177(16) 0.0299(8) Uani 1 1 d . . .
H35 H 0.0882 0.0896 0.4883 0.036 Uiso 1 1 calc R . .
C36 C 0.1355(2) 0.00585(14) 0.52464(16) 0.0263(7) Uani 1 1 d . . .
C37 C 0.1623(2) -0.02292(14) 0.59201(17) 0.0306(8) Uani 1 1 d . . .
H37 H 0.1850 -0.0639 0.5914 0.037 Uiso 1 1 calc R . .
C38 C 0.1553(2) 0.00843(14) 0.65831(16) 0.0275(8) Uani 1 1 d . . .
H38 H 0.1737 -0.0124 0.7028 0.033 Uiso 1 1 calc R . .
C39 C 0.1090(3) 0.00928(17) 0.39006(17) 0.0448(10) Uani 1 1 d . . .
H39A H 0.0446 0.0217 0.3959 0.067 Uiso 1 1 calc R . .
H39B H 0.1147 -0.0183 0.3468 0.067 Uiso 1 1 calc R . .
H39C H 0.1472 0.0459 0.3821 0.067 Uiso 1 1 calc R . .
C40 C 0.1638(3) -0.08723(16) 0.4510(2) 0.0549(12) Uani 1 1 d . . .
H40A H 0.2276 -0.0931 0.4675 0.082 Uiso 1 1 calc R . .
H40B H 0.1576 -0.1003 0.3986 0.082 Uiso 1 1 calc R . .
H40C H 0.1227 -0.1119 0.4825 0.082 Uiso 1 1 calc R . .
C41 C 0.1908(2) 0.04179(13) 0.88979(17) 0.0265(7) Uani 1 1 d . . .
H41 H 0.2415 0.0680 0.8792 0.032 Uiso 1 1 calc R . .
C42 C 0.1999(2) 0.00051(13) 0.94613(16) 0.0273(7) Uani 1 1 d . . .
H42 H 0.2557 -0.0011 0.9739 0.033 Uiso 1 1 calc R . .
C43 C 0.1278(2) -0.04007(13) 0.96410(16) 0.0240(7) Uani 1 1 d . . .
C44 C 0.0464(2) -0.03186(13) 0.92170(15) 0.0219(7) Uani 1 1 d . . .
H44 H -0.0061 -0.0564 0.9322 0.026 Uiso 1 1 calc R . .
C45 C 0.0429(2) 0.01085(13) 0.86618(15) 0.0219(7) Uani 1 1 d . . .
H45 H -0.0128 0.0148 0.8387 0.026 Uiso 1 1 calc R . .
C46 C 0.2215(3) -0.09166(19) 1.0582(2) 0.0550(11) Uani 1 1 d . . .
H46A H 0.2677 -0.1092 1.0244 0.082 Uiso 1 1 calc R . .
H46B H 0.2117 -0.1196 1.1006 0.082 Uiso 1 1 calc R . .
H46C H 0.2432 -0.0518 1.0768 0.082 Uiso 1 1 calc R . .
C47 C 0.0650(3) -0.12930(15) 1.02927(19) 0.0428(10) Uani 1 1 d . . .
H47A H 0.0056 -0.1090 1.0371 0.064 Uiso 1 1 calc R . .
H47B H 0.0803 -0.1541 1.0735 0.064 Uiso 1 1 calc R . .
H47C H 0.0613 -0.1560 0.9850 0.064 Uiso 1 1 calc R . .
C48 C -0.3193(4) -0.0229(2) 0.7746(3) 0.106(2) Uani 1 1 d . . .
H48A H -0.3095 -0.0109 0.8270 0.158 Uiso 1 1 calc R . .
H48B H -0.3837 -0.0349 0.7674 0.158 Uiso 1 1 calc R . .
H48C H -0.3049 0.0120 0.7417 0.158 Uiso 1 1 calc R . .
C49 C -0.2574(4) -0.07654(19) 0.7555(2) 0.0560(12) Uani 1 1 d . . .
C50 C -0.2826(3) -0.1203(2) 0.7024(3) 0.0681(14) Uani 1 1 d . . .
H50 H -0.3404 -0.1178 0.6777 0.082 Uiso 1 1 calc R . .
C51 C -0.2196(4) -0.1691(2) 0.6856(2) 0.0724(16) Uani 1 1 d . . .
H51 H -0.2342 -0.1997 0.6494 0.087 Uiso 1 1 calc R . .
C52 C -0.1366(3) -0.17006(19) 0.7240(2) 0.0572(12) Uani 1 1 d . . .
H52 H -0.0928 -0.2016 0.7144 0.069 Uiso 1 1 calc R . .
C53 C -0.1188(3) -0.1261(2) 0.7746(2) 0.0622(12) Uani 1 1 d . . .
H53 H -0.0617 -0.1272 0.8006 0.075 Uiso 1 1 calc R . .
C54 C -0.1779(4) -0.0809(2) 0.7901(2) 0.0613(12) Uani 1 1 d . . .
H54 H -0.1621 -0.0512 0.8271 0.074 Uiso 1 1 calc R . .
C55 C 0.0407(10) 0.4651(6) 0.8725(7) 0.153(8) Uani 0.50 1 d PD A -1
H55A H 0.1005 0.4805 0.8554 0.230 Uiso 0.50 1 calc PR A -1
H55B H -0.0083 0.4839 0.8424 0.230 Uiso 0.50 1 calc PR A -1
H55C H 0.0386 0.4203 0.8667 0.230 Uiso 0.50 1 calc PR A -1
C56 C 0.0279(7) 0.4808(6) 0.9497(7) 0.052(3) Uani 0.50 1 d PDU A -1
C57 C -0.0527(7) 0.5088(5) 0.9729(5) 0.064(2) Uani 0.50 1 d PDU A -1
H57 H -0.1007 0.5145 0.9374 0.076 Uiso 0.50 1 calc PR A -1
C58 C -0.0655(11) 0.5282(8) 1.0432(8) 0.073(2) Uani 0.50 1 d PDU A -1
H58 H -0.1220 0.5462 1.0586 0.087 Uiso 0.50 1 calc PR A -1
C59 C 0.0087(7) 0.5206(6) 1.0939(6) 0.072(3) Uani 0.50 1 d PDU A -1
H59 H 0.0021 0.5353 1.1438 0.087 Uiso 0.50 1 calc PR A -1
C60 C 0.0920(8) 0.4923(5) 1.0732(5) 0.069(2) Uani 0.50 1 d PDU A -1
H60 H 0.1412 0.4865 1.1076 0.083 Uiso 0.50 1 calc PR A -1
C61 C 0.0968(7) 0.4740(5) 1.0016(5) 0.063(3) Uani 0.50 1 d PD A -1
H61 H 0.1522 0.4549 0.9855 0.075 Uiso 0.50 1 calc PR A -1

loop_
_atom_site_aniso_label
_atom_site_aniso_U_11
_atom_site_aniso_U_22
_atom_site_aniso_U_33
_atom_site_aniso_U_23
_atom_site_aniso_U_13
_atom_site_aniso_U_12
Zn1 0.0214(2) 0.02007(18) 0.02226(19) -0.00096(15) 0.00024(14) -0.00317(17)
Si1 0.0148(4) 0.0156(4) 0.0159(4) 0.0014(3) 0.0011(3) -0.0007(3)
O1 0.0193(12) 0.0223(11) 0.0229(11) 0.0001(9) 0.0040(9) 0.0027(9)
N1 0.0198(14) 0.0173(12) 0.0161(12) 0.0017(10) 0.0017(10) -0.0013(11)
C1 0.036(2) 0.0252(18) 0.0378(19) -0.0007(15) -0.0087(16) -0.0104(16)
O2 0.0368(16) 0.0274(13) 0.0488(15) -0.0092(11) 0.0095(12) -0.0008(12)
N2 0.0199(14) 0.0156(12) 0.0171(12) 0.0008(10) -0.0014(10) -0.0011(11)
C2 0.0185(17) 0.0177(15) 0.0264(16) -0.0047(13) 0.0013(13) -0.0023(13)
O3 0.0187(12) 0.0164(10) 0.0214(10) 0.0009(8) -0.0003(9) -0.0012(9)
N3 0.0240(15) 0.0205(13) 0.0209(13) -0.0009(11) 0.0012(11) -0.0035(11)
C3 0.0195(18) 0.0175(16) 0.0289(17) -0.0032(13) 0.0042(14) -0.0049(13)
O4 0.0295(15) 0.0299(13) 0.0479(14) -0.0004(11) 0.0009(12) 0.0051(11)
N4 0.053(2) 0.0312(16) 0.0230(14) -0.0064(12) 0.0039(13) -0.0074(14)
C4 0.0220(18) 0.0191(16) 0.0241(16) 0.0018(13) 0.0059(14) -0.0002(13)
O5 0.0358(16) 0.0446(15) 0.0526(16) -0.0005(12) -0.0089(12) -0.0063(13)
N5 0.0204(15) 0.0176(13) 0.0261(13) -0.0018(11) 0.0011(11) -0.0020(11)
C5 0.031(2) 0.0265(18) 0.041(2) 0.0044(15) 0.0074(16) -0.0034(15)
N6 0.0395(19) 0.0335(16) 0.0270(15) 0.0098(13) -0.0033(13) -0.0064(14)
C6 0.0219(18) 0.0209(16) 0.0188(15) 0.0055(12) 0.0005(13) -0.0055(13)
C7 0.0263(19) 0.0262(17) 0.0195(15) 0.0038(13) 0.0036(14) -0.0055(14)
C8 0.041(2) 0.045(2) 0.0221(17) -0.0007(15) 0.0019(16) 0.0010(18)
C9 0.052(3) 0.061(3) 0.0214(18) 0.0045(17) -0.0110(18) -0.001(2)
C10 0.039(2) 0.049(2) 0.032(2) 0.0097(17) -0.0096(17) 0.0072(18)
C11 0.0254(19) 0.0273(17) 0.0263(17) 0.0071(14) 0.0008(14) 0.0016(14)
C12 0.033(2) 0.0294(18) 0.0338(18) 0.0107(15) 0.0018(16) 0.0108(16)
C13 0.035(2) 0.051(2) 0.054(2) 0.0134(19) 0.0032(19) 0.0131(19)
C14 0.059(3) 0.037(2) 0.057(2) 0.0128(19) 0.005(2) 0.015(2)
C15 0.029(2) 0.0300(18) 0.0200(16) 0.0006(13) 0.0073(14) 0.0018(15)
C16 0.042(2) 0.041(2) 0.047(2) -0.0090(17) 0.0054(18) 0.0073(18)
C17 0.033(2) 0.046(2) 0.040(2) -0.0010(17) 0.0102(17) 0.0012(18)
C18 0.0175(17) 0.0194(16) 0.0225(16) 0.0031(12) -0.0085(13) -0.0031(13)
C19 0.0272(19) 0.0271(17) 0.0204(16) 0.0020(13) -0.0074(14) -0.0059(15)
C20 0.042(2) 0.036(2) 0.0223(16) 0.0109(15) -0.0077(15) -0.0050(17)
C21 0.050(3) 0.0274(19) 0.041(2) 0.0153(16) -0.0227(18) -0.0031(18)
C22 0.037(2) 0.0272(18) 0.042(2) 0.0042(16) -0.0115(17) 0.0072(16)
C23 0.0212(19) 0.0209(16) 0.0304(17) -0.0003(13) -0.0100(14) -0.0011(14)
C24 0.0214(19) 0.0281(17) 0.0354(18) -0.0005(15) -0.0009(15) 0.0080(15)
C25 0.047(3) 0.038(2) 0.043(2) -0.0063(17) -0.0006(18) 0.0066(18)
C26 0.031(2) 0.058(3) 0.056(2) -0.006(2) 0.0037(19) 0.004(2)
C27 0.038(2) 0.039(2) 0.0166(16) 0.0027(14) -0.0005(15) 0.0031(17)
C28 0.038(2) 0.061(3) 0.038(2) 0.0071(18) 0.0051(18) 0.003(2)
C29 0.064(3) 0.056(2) 0.0290(19) -0.0051(18) 0.0039(19) 0.005(2)
C30 0.030(2) 0.0292(19) 0.0224(17) 0.0045(14) 0.0062(15) 0.0097(16)
C31 0.040(2) 0.046(2) 0.049(2) 0.0081(18) 0.0266(19) 0.0141(19)
C32 0.038(2) 0.030(2) 0.0148(16) 0.0015(14) -0.0072(15) 0.0022(17)
C33 0.034(2) 0.060(2) 0.048(2) 0.0234(19) 0.0031(18) 0.009(2)
C34 0.036(2) 0.0209(16) 0.0280(18) 0.0005(14) -0.0006(15) -0.0049(14)
C35 0.037(2) 0.0297(18) 0.0228(17) 0.0067(14) -0.0004(15) -0.0007(16)
C36 0.030(2) 0.0251(17) 0.0242(17) -0.0016(14) 0.0051(14) -0.0110(15)
C37 0.037(2) 0.0210(17) 0.0333(18) 0.0000(14) 0.0044(16) 0.0007(15)
C38 0.032(2) 0.0288(18) 0.0217(16) 0.0031(14) -0.0016(14) -0.0028(15)
C39 0.058(3) 0.050(2) 0.0263(19) -0.0038(17) 0.0040(18) -0.017(2)
C40 0.083(3) 0.042(2) 0.040(2) -0.0155(18) 0.009(2) -0.001(2)
C41 0.0217(19) 0.0242(17) 0.0335(18) 0.0005(14) 0.0013(15) -0.0069(14)
C42 0.028(2) 0.0255(17) 0.0287(17) 0.0027(14) -0.0054(14) -0.0020(15)
C43 0.033(2) 0.0195(16) 0.0196(15) -0.0043(13) 0.0051(14) 0.0008(14)
C44 0.0256(19) 0.0189(16) 0.0212(15) -0.0030(13) 0.0058(14) -0.0048(14)
C45 0.0212(18) 0.0198(16) 0.0248(16) -0.0057(13) 0.0008(13) -0.0012(14)
C46 0.054(3) 0.062(3) 0.048(2) 0.026(2) -0.007(2) 0.002(2)
C47 0.062(3) 0.034(2) 0.0332(19) 0.0094(16) 0.0031(18) -0.0109(19)
C48 0.113(5) 0.097(4) 0.107(4) 0.004(3) 0.024(4) 0.040(4)
C49 0.066(3) 0.053(3) 0.050(3) 0.006(2) 0.030(2) 0.006(2)
C50 0.029(3) 0.108(4) 0.067(3) 0.031(3) 0.004(2) -0.011(3)
C51 0.100(5) 0.061(3) 0.056(3) -0.016(2) 0.030(3) -0.045(3)
C52 0.052(3) 0.051(3) 0.068(3) 0.004(2) 0.026(3) 0.002(2)
C53 0.055(3) 0.080(3) 0.052(3) 0.009(2) 0.011(2) -0.005(3)
C54 0.067(4) 0.071(3) 0.046(3) 0.007(2) 0.006(2) -0.008(3)
C55 0.29(3) 0.069(9) 0.101(11) 0.020(8) -0.022(12) -0.025(13)
C56 0.057(7) 0.036(6) 0.063(5) 0.002(5) -0.006(5) -0.005(5)
C57 0.061(6) 0.042(5) 0.088(5) 0.003(5) 0.006(5) -0.003(4)
C58 0.082(7) 0.042(6) 0.095(6) 0.003(5) 0.029(5) -0.007(6)
C59 0.104(7) 0.045(5) 0.067(5) -0.002(5) 0.025(5) -0.012(5)
C60 0.090(7) 0.066(6) 0.052(5) 0.000(5) 0.008(5) -0.009(5)
C61 0.064(8) 0.074(8) 0.049(6) 0.002(6) 0.013(5) 0.006(6)

loop_
_atom_type_symbol
_atom_type_description
_atom_type_scat_dispersion_real
_atom_type_scat_dispersion_imag
_atom_type_scat_source
C C 0.0033 0.0016 'International Tables Vol C Tables 4.2.6.8 and 6.1.1.4'
H H 0.0000 0.0000 'International Tables Vol C Tables 4.2.6.8 and 6.1.1.4'
N N 0.0061 0.0033 'International Tables Vol C Tables 4.2.6.8 and 6.1.1.4'
O O 0.0106 0.0060 'International Tables Vol C Tables 4.2.6.8 and 6.1.1.4'
Si Si 0.0817 0.0704 'International Tables Vol C Tables 4.2.6.8 and 6.1.1.4'
Zn Zn 0.2839 1.4301 'International Tables Vol C Tables 4.2.6.8 and 6.1.1.4'

loop_
_geom_angle_atom_site_label_1
_geom_angle_atom_site_label_2
_geom_angle_atom_site_label_3
_geom_angle
O3 Zn1 O4 112.15(9)
O3 Zn1 N5 102.51(9)
O4 Zn1 N5 115.39(10)
O3 Zn1 N3 108.56(9)
O4 Zn1 N3 109.54(10)
N5 Zn1 N3 108.32(9)
O3 Si1 O1 105.17(11)
O3 Si1 N2 113.58(11)
O1 Si1 N2 109.46(10)
O3 Si1 N1 114.90(11)
O1 Si1 N1 109.90(11)
N2 Si1 N1 103.82(12)
C30 O1 Si1 129.6(2)
C4 N1 C6 117.7(2)
C4 N1 Si1 120.75(18)
C6 N1 Si1 121.46(18)
C2 N2 C18 117.0(2)
C2 N2 Si1 121.24(18)
C18 N2 Si1 121.64(18)
C3 C2 C1 121.3(3)
C3 C2 N2 119.1(3)
C1 C2 N2 119.6(3)
Si1 O3 Zn1 134.81(12)
C34 N3 C38 115.4(2)
C34 N3 Zn1 120.6(2)
C38 N3 Zn1 124.03(19)
C4 C3 C2 129.1(3)
C32 O4 Zn1 120.0(2)
C36 N4 C40 121.6(3)
C36 N4 C39 120.1(3)
C40 N4 C39 117.9(3)
C3 C4 N1 120.2(2)
C3 C4 C5 119.9(3)
N1 C4 C5 119.9(3)
C41 N5 C45 115.6(2)
C41 N5 Zn1 119.0(2)
C45 N5 Zn1 125.4(2)
C43 N6 C47 121.6(3)
C43 N6 C46 120.6(3)
C47 N6 C46 117.0(3)
C11 C6 C7 121.2(3)
C11 C6 N1 120.1(3)
C7 C6 N1 118.7(3)
C8 C7 C6 117.8(3)
C8 C7 C15 119.8(3)
C6 C7 C15 122.3(3)
C9 C8 C7 121.3(3)
C8 C9 C10 120.4(3)
C9 C10 C11 120.7(3)
C6 C11 C10 118.6(3)
C6 C11 C12 123.3(3)
C10 C11 C12 118.1(3)
C13 C12 C11 110.8(3)
C13 C12 C14 109.7(3)
C11 C12 C14 112.5(3)
C7 C15 C16 113.6(3)
C7 C15 C17 111.6(3)
C16 C15 C17 109.4(3)
C23 C18 C19 121.0(3)
C23 C18 N2 118.8(2)
C19 C18 N2 120.1(3)
C20 C19 C18 118.2(3)
C20 C19 C27 119.5(3)
C18 C19 C27 122.2(3)
C21 C20 C19 121.2(3)
C20 C21 C22 120.1(3)
C21 C22 C23 121.1(3)
C22 C23 C18 118.3(3)
C22 C23 C24 119.1(3)
C18 C23 C24 122.6(3)
C23 C24 C25 111.2(3)
C23 C24 C26 111.9(3)
C25 C24 C26 109.8(3)
C19 C27 C28 110.3(3)
C19 C27 C29 112.1(3)
C28 C27 C29 110.4(3)
O2 C30 O1 124.1(3)
O2 C30 C31 124.6(3)
O1 C30 C31 111.4(3)
O5 C32 O4 126.2(3)
O5 C32 C33 118.2(3)
O4 C32 C33 115.6(3)
N3 C34 C35 124.3(3)
C34 C35 C36 120.4(3)
N4 C36 C35 121.8(3)
N4 C36 C37 122.8(3)
C35 C36 C37 115.4(3)
C38 C37 C36 119.7(3)
N3 C38 C37 124.8(3)
C42 C41 N5 124.1(3)
C41 C42 C43 120.8(3)
N6 C43 C42 122.6(3)
N6 C43 C44 122.4(3)
C42 C43 C44 115.0(3)
C45 C44 C43 120.5(3)
N5 C45 C44 124.0(3)
C54 C49 C50 120.1(4)
C54 C49 C48 118.3(5)
C50 C49 C48 121.6(5)
C49 C50 C51 118.7(4)
C52 C51 C50 117.7(4)
C53 C52 C51 119.3(4)
C54 C53 C52 122.7(5)
C49 C54 C53 121.5(5)
C61 C56 C57 117.7(11)
C61 C56 C55 121.9(8)
C57 C56 C55 120.2(7)
C58 C57 C56 122.6(10)
C57 C58 C59 117.0(10)
C60 C59 C58 122.6(11)
C61 C60 C59 115.1(10)
C60 C61 C56 124.9(10)

loop_
_geom_bond_atom_site_label_1
_geom_bond_atom_site_label_2
_geom_bond_distance
Zn1 O3 1.9096(19)
Zn1 O4 1.945(2)
Zn1 N5 2.021(2)
Zn1 N3 2.024(2)
Si1 O3 1.5603(19)
Si1 O1 1.689(2)
Si1 N2 1.726(2)
Si1 N1 1.728(2)
O1 C30 1.333(3)
N1 C4 1.406(4)
N1 C6 1.456(3)
C1 C2 1.411(4)
O2 C30 1.201(4)
N2 C2 1.415(3)
N2 C18 1.449(3)
C2 C3 1.392(4)
N3 C34 1.341(4)
N3 C38 1.345(4)
C3 C4 1.387(4)
O4 C32 1.239(4)
N4 C36 1.348(4)
N4 C40 1.453(4)
N4 C39 1.455(4)
C4 C5 1.429(4)
O5 C32 1.234(4)
N5 C41 1.353(4)
N5 C45 1.354(4)
N6 C43 1.347(4)
N6 C47 1.445(4)
N6 C46 1.453(5)
C6 C11 1.392(4)
C6 C7 1.402(4)
C7 C8 1.391(4)
C7 C15 1.515(4)
C8 C9 1.369(5)
C9 C10 1.370(5)
C10 C11 1.393(4)
C11 C12 1.528(4)
C12 C13 1.521(5)
C12 C14 1.545(4)
C15 C16 1.527(4)
C15 C17 1.536(4)
C18 C23 1.401(4)
C18 C19 1.405(4)
C19 C20 1.389(4)
C19 C27 1.508(4)
C20 C21 1.371(5)
C21 C22 1.379(5)
C22 C23 1.387(4)
C23 C24 1.520(4)
C24 C25 1.523(4)
C24 C26 1.529(5)
C27 C28 1.536(5)
C27 C29 1.541(4)
C30 C31 1.514(4)
C32 C33 1.517(5)
C34 C35 1.366(4)
C35 C36 1.405(4)
C36 C37 1.408(4)
C37 C38 1.368(4)
C41 C42 1.353(4)
C42 C43 1.407(4)
C43 C44 1.414(4)
C44 C45 1.358(4)
C48 C49 1.512(6)
C49 C54 1.313(6)
C49 C50 1.390(6)
C50 C51 1.433(6)
C51 C52 1.386(6)
C52 C53 1.339(6)
C53 C54 1.334(6)
C55 C56 1.431(16)
C56 C61 1.370(10)
C56 C57 1.384(10)
C57 C58 1.336(12)
C58 C59 1.416(12)
C59 C60 1.408(11)
C60 C61 1.339(10)
